data_4103518
loop_
_publ_author_name
'Kristina Lekin'
'Stephen M. Winter'
'Laura E. Downie'
'Xuezhao Bao'
'John S. Tse'
'Serge Desgreniers'
'Richard A. Secco'
'Paul A. Dube'
'Richard T. Oakley'

_publ_contact_author_address
; 'Department of Chemistry
University of Waterloo
Waterloo, ON  N2L 3G1 Canada'
;
_publ_contact_author_email oakley@uwaterloo.ca
_publ_contact_author_fax 519-746-0435
_publ_contact_author_name 'Richard Oakley'
_publ_contact_author_phone 519-888-4582
_publ_section_title
;
 Hysteretic Spin Crossover between a Bisdithiazolyl Radical and Its
 Hypervalent \s-Dimer
;
_journal_name_full 'Journal of the American Chemical Society'
_journal_page_first 16212
_journal_page_last 16224
_journal_paper_doi 10.1021/ja106768z
_journal_volume 132
_journal_year 2010
_chemical_formula_moiety 'C7 H5 F N3 S4'
_chemical_formula_sum 'C7 H5 F N3 S4'
_chemical_formula_weight 278.42
_chemical_name_common FBPEt
_chemical_name_systematic ' ?'
_space_group_IT_number 14
_symmetry_cell_setting monoclinic
_symmetry_space_group_name_Hall '-P 2ybc'
_symmetry_space_group_name_H-M 'P 1 21/c 1'
_cell_angle_alpha 90.0
_cell_angle_beta 105.095(8)
_cell_angle_gamma 90.0
_cell_formula_units_Z 4
_cell_length_a 5.3225(6)
_cell_length_b 11.0910(10)
_cell_length_c 17.1492(15)
_cell_measurement_temperature 293
_cell_volume 977.42(17)
_computing_structure_refinement GSAS
_diffrn_ambient_temperature 293
_diffrn_radiation_polarisn_ratio 0.95
_diffrn_radiation_probe x-ray
_diffrn_radiation_wavelength 0.50918
_diffrn_source 'Canadian Light Source'
_diffrn_source_type synchrotron
_exptl_absorpt_correction_T_max 1.00000
_exptl_absorpt_correction_T_min 1.00000
_exptl_absorpt_process_details
;   GSAS Absorption/surface roughness correction: function number 0
 No correction is applied.
;
_exptl_crystal_colour black
_pd_calc_method 'Rietveld Refinement'
_pd_char_colour black
_pd_char_particle_morphology powder
_pd_meas_2theta_range_inc 0.01
_pd_meas_2theta_range_max 23.985
_pd_meas_2theta_range_min 2.955
_pd_phase_name 'from C:/gsas/MyWork/FBPEt_103/103_dash_model_propersettings.cif'
_pd_proc_2theta_range_inc 0.01
_pd_proc_2theta_range_max 23.985
_pd_proc_2theta_range_min 2.955
_pd_proc_info_datetime 2010-06-29T14:07:07
_pd_proc_ls_background_function
;   GSAS Background function number 1 with 10 terms.
 Shifted Chebyshev function of 1st kind
      1:    1169.78     2:    384.297     3:   -49.4184     4:    79.7124    
      5:   -61.0148     6:    37.0118     7:   -16.1928     8:   -3.45868    
      9:   0.326098    10:   -8.04311    
;
_pd_proc_ls_peak_cutoff 0.00100
_pd_proc_ls_profile_function
;
 CW Profile function number 2 with  18 terms
 Profile coefficients for Simpson's rule integration of pseudovoigt function
 C.J. Howard (1982). J. Appl. Cryst.,15,615-620.
 P. Thompson, D.E. Cox & J.B. Hastings (1987). J. Appl. Cryst.,20,79-83.
 Peak tails are ignored  where the intensity is below 0.0010 times the peak
   Aniso. broadening axis   0.0   0.0   1.0
;
_pd_proc_ls_prof_R_factor 0.0097
_pd_proc_ls_prof_wR_expected 0.0284
_pd_proc_ls_prof_wR_factor 0.0143
_refine_ls_goodness_of_fit_all 0.50
_refine_ls_matrix_type full
_refine_ls_number_parameters 1
_refine_ls_number_restraints 0
_refine_ls_R_Fsqd_factor 0.18362
_refine_ls_shift/su_max 0.00
_refine_ls_shift/su_mean 0.00
_cod_data_source_file ja106768z_si_004.cif
_cod_data_source_block 103_NEW_NUM_publ
_cod_depositor_comments
;
The following automatic conversions were performed:

'_geom_bond_publ_flag' value 'N' changed to 'n' according to the
built-in table from CIF Core dictionary named 'cif_core.dic' version
2.4.1 from 2010-06-29 (24 times).

'_geom_angle_publ_flag' value 'N'
changed to 'n' according to the built-in table from CIF Core
dictionary named 'cif_core.dic' version 2.4.1 from 2010-06-29 (35
times).

Automatic conversion script
Id: cif_fix_values 1715 2011-07-08 13:25:40Z adriana 
;
_cod_database_code 4103518
_cod_database_fobs_code 4103518
_gsas_exptl_extinct_corr_t_min 1.00000
_gsas_exptl_extinct_corr_t_max 1.00000

loop_
_symmetry_equiv_pos_site_id
_symmetry_equiv_pos_as_xyz
1 +x,+y,+z
2 -x,+y+1/2,-z+1/2
-1 -x,-y,-z
-2 +x,-y+1/2,+z+1/2

loop_
_atom_site_type_symbol
_atom_site_label
_atom_site_fract_x
_atom_site_fract_y
_atom_site_fract_z
_atom_site_occupancy
_atom_site_thermal_displace_type
_atom_site_U_iso_or_equiv
_atom_site_symmetry_multiplicity
C C1 0.33955 0.8141 0.59969 1.0 Uiso 0.025 4
C C2 0.38696 0.8122 0.68641 1.0 Uiso 0.025 4
C C3 0.23475 0.74025 0.72155 1.0 Uiso 0.025 4
C C4 0.03653 0.67002 0.67536 1.0 Uiso 0.025 4
C C5 -0.0129 0.67109 0.58859 1.0 Uiso 0.025 4
C C6 0.09734 0.74134 0.4647 1.0 Uiso 0.025 4
C C7 -0.09814 0.83764 0.42405 1.0 Uiso 0.025 4
H H6A 0.02734 0.6516 0.44401 1.0 Uiso 0.025 4
H H6B 0.28546 0.75616 0.45213 1.0 Uiso 0.025 4
H H7A -0.02807 0.92762 0.44468 1.0 Uiso 0.025 4
H H7B -0.12575 0.83384 0.35866 1.0 Uiso 0.025 4
H H7C -0.28649 0.82277 0.43653 1.0 Uiso 0.025 4
S S1 0.70954 0.96442 0.62621 1.0 Uiso 0.025 4
S S2 0.63982 0.90454 0.74011 1.0 Uiso 0.025 4
S S3 -0.41701 0.51432 0.56665 1.0 Uiso 0.025 4
S S4 -0.15653 0.58006 0.72039 1.0 Uiso 0.025 4
N N1 0.47704 0.88262 0.56494 1.0 Uiso 0.025 4
N N2 0.14492 0.74092 0.5535 1.0 Uiso 0.025 4
N N3 -0.20121 0.60742 0.54357 1.0 Uiso 0.025 4
F F1 0.27979 0.73897 0.80256 1.0 Uiso 0.025 4

loop_
_atom_type_symbol
_atom_type_number_in_cell
_atom_type_scat_dispersion_real
_atom_type_scat_dispersion_imag
_atom_type_scat_Cromer_Mann_a1
_atom_type_scat_Cromer_Mann_a2
_atom_type_scat_Cromer_Mann_a3
_atom_type_scat_Cromer_Mann_a4
_atom_type_scat_Cromer_Mann_b1
_atom_type_scat_Cromer_Mann_b2
_atom_type_scat_Cromer_Mann_b3
_atom_type_scat_Cromer_Mann_b4
_atom_type_scat_Cromer_Mann_c
_atom_type_scat_source
C 28.0 0.000 0.000 2.31000 20.8439 1.02000 10.2075 1.58860 0.56870 0.86500 51.6512 0.21560 International_Tables_Vol_C
H 20.0 0.000 0.000 0.49300 10.5109 0.32291 26.1257 0.14019 3.14236 0.04081 57.7997 0.00304 International_Tables_Vol_C
S 16.0 0.000 0.000 6.90530 1.46790 5.20340 22.2151 1.43790 0.25360 1.58630 56.1720 0.86690 International_Tables_Vol_C
N 12.0 0.000 0.000 12.2126 0.00570 3.13220 9.89330 2.01250 28.9975 1.16630 0.58260 -11.529 International_Tables_Vol_C
F 4.0 0.000 0.000 3.53920 10.2825 2.64120 4.29440 1.51700 0.26150 1.02430 26.1476 0.27760 International_Tables_Vol_C

loop_
_geom_angle_atom_site_label_1
_geom_angle_atom_site_label_2
_geom_angle_atom_site_label_3
_geom_angle
_geom_angle_site_symmetry_1
_geom_angle_site_symmetry_3
_geom_angle_publ_flag
C7 C6 H6A 110.845 1_555 1_555 n
C7 C6 H6B 110.854 1_555 1_555 n
C7 C6 N2 112.727 1_555 1_555 n
H6A C6 H6B 109.0997 1_555 1_555 n
H6A C6 N2 106.5694 1_555 1_555 n
H6B C6 N2 106.535 1_555 1_555 n
C4 C5 N3 120.840 1_555 1_555 n
C4 C5 N2 118.883 1_555 1_555 n
N3 C5 N2 120.276 1_555 1_555 n
C6 C7 H7B 109.569 1_555 1_555 n
C6 C7 H7C 110.883 1_555 1_555 n
C6 C7 H7A 110.908 1_555 1_555 n
H7B C7 H7C 108.093 1_555 1_555 n
H7B C7 H7A 108.1216 1_555 1_555 n
H7C C7 H7A 109.1805 1_555 1_555 n
C5 C4 C3 119.565 1_555 1_555 n
C5 C4 S4 119.330 1_555 1_555 n
C3 C4 S4 121.105 1_555 1_555 n
C2 C1 N2 118.906 1_555 1_555 n
C2 C1 N1 120.809 1_555 1_555 n
N2 C1 N1 120.284 1_555 1_555 n
C4 C3 C2 121.456 1_555 1_555 n
C4 C3 F1 119.289 1_555 1_555 n
C2 C3 F1 119.253 1_555 1_555 n
C1 C2 C3 119.534 1_555 1_555 n
C1 C2 S2 115.982 1_555 1_555 n
C3 C2 S2 124.483 1_555 1_555 n
S3 S3 N3 87.632 -1_466 1_555 n
S2 S1 N1 97.297 1_555 1_555 n
C2 S2 S1 89.646 1_555 1_555 n
C5 N3 S3 131.801 1_555 1_555 n
C6 N2 C5 119.177 1_555 1_555 n
C6 N2 C1 119.201 1_555 1_555 n
C5 N2 C1 121.570 1_555 1_555 n
C1 N1 S1 116.258 1_555 1_555 n

loop_
_geom_bond_atom_site_label_1
_geom_bond_atom_site_label_2
_geom_bond_distance
_geom_bond_site_symmetry_2
_geom_bond_publ_flag
C6 C7 1.52691 1_555 n
C6 H6A 1.08926 1_555 n
C6 H6B 1.09016 1_555 n
C6 N2 1.47728 1_555 n
C5 C4 1.44212 1_555 n
C5 N3 1.30241 1_555 n
C5 N2 1.38954 1_555 n
C7 C6 1.52691 1_555 n
C7 H7B 1.09318 1_555 n
C7 H7C 1.09076 1_555 n
C7 H7A 1.09154 1_555 n
C4 C3 1.38274 1_555 n
C4 S4 1.74958 1_555 n
C1 C2 1.44234 1_555 n
C1 N2 1.38994 1_555 n
C1 N1 1.30205 1_555 n
C3 C2 1.38223 1_555 n
C3 F1 1.34694 1_555 n
C2 S2 1.75006 1_555 n
S3 S3 2.24838 -1_466 n
S3 S4 2.73881 1_555 n
S3 N3 1.66701 1_555 n
S1 S2 2.18441 1_555 n
S1 N1 1.66771 1_555 n
